data_7007984
loop_
_publ_author_name
'Yang, Xiao-Juan'
'Drepper, Friedrich'
'Wu, Biao'
'Sun, Wen-Hua'
'Haehnel, Wolfgang'
'Janiak, Christoph'

_publ_section_title
;
 From model compounds to protein binding: syntheses, characterizations
 and fluorescence studies of [RuII(bipy)(terpy)L]2+ complexes (bipy =
 2,2'-bipyridine; terpy = 2,2':6',2''-terpyridine; L = imidazole,
 pyrazole and derivatives, cytochrome c).
;
_journal_issue 2
_journal_name_full 'Dalton transactions (Cambridge, England : 2003)'
_journal_page_first 256
_journal_page_last 267
_journal_paper_doi 10.1039/b414999h
_journal_year 2005
_chemical_formula_moiety '[(C10 H8 N2)(C15 H12 N2)(C15 H11 N3)Ru](P F6)2.(CH3OH)'
_chemical_formula_sum 'C41 H35 F12 N7 O P2 Ru'
_chemical_formula_weight 1032.77
_chemical_name_systematic
;
[(2,2'-Bipyridine)(4,5-diphenylimidazole)(2,2':6',2''-terpyridine)-
ruthenium(II)]bis(hexafluorophosphate).methanol
;
_space_group_IT_number 14
_symmetry_cell_setting monoclinic
_symmetry_space_group_name_Hall '-P 2ybc'
_symmetry_space_group_name_H-M 'P 1 21/c 1'
_atom_sites_solution_hydrogens geom
_atom_sites_solution_primary direct
_atom_sites_solution_secondary difmap
_audit_creation_method SHELXL-97
_cell_angle_alpha 90.00
_cell_angle_beta 115.7650(10)
_cell_angle_gamma 90.00
_cell_formula_units_Z 4
_cell_length_a 18.9571(12)
_cell_length_b 13.7320(9)
_cell_length_c 17.7831(11)
_cell_measurement_temperature 213(2)
_cell_volume 4169.1(5)
_computing_cell_refinement 'Bruker SMART'
_computing_data_collection 'Bruker SMART'
_computing_data_reduction 'Bruker SHELXTL'
_computing_structure_refinement 'SHELXL-97 (Sheldrick, 1997)'
_computing_structure_solution 'SHELXS-97 (Sheldrick, 1990)'
_diffrn_ambient_temperature 213(2)
_diffrn_measured_fraction_theta_full 1.000
_diffrn_measured_fraction_theta_max 1.000
_diffrn_measurement_device_type 'Bruker Smart AXS CCD'
_diffrn_measurement_method '\w scans'
_diffrn_radiation_monochromator graphite
_diffrn_radiation_source 'fine-focus sealed tube'
_diffrn_radiation_type MoK\a
_diffrn_radiation_wavelength 0.71073
_diffrn_reflns_av_R_equivalents 0.0497
_diffrn_reflns_av_sigmaI/netI 0.0450
_diffrn_reflns_limit_h_max 22
_diffrn_reflns_limit_h_min -22
_diffrn_reflns_limit_k_max 16
_diffrn_reflns_limit_k_min -16
_diffrn_reflns_limit_l_max 21
_diffrn_reflns_limit_l_min -21
_diffrn_reflns_number 30258
_diffrn_reflns_theta_full 25.06
_diffrn_reflns_theta_max 25.06
_diffrn_reflns_theta_min 1.90
_exptl_absorpt_coefficient_mu 0.551
_exptl_absorpt_correction_T_max 0.9677
_exptl_absorpt_correction_T_min 0.8838
_exptl_absorpt_correction_type multi-scan
_exptl_absorpt_process_details SADABS
_exptl_crystal_colour 'dark-red to black'
_exptl_crystal_density_diffrn 1.645
_exptl_crystal_density_method 'not measured'
_exptl_crystal_description isometric
_exptl_crystal_F_000 2080
_exptl_crystal_size_max 0.23
_exptl_crystal_size_mid 0.12
_exptl_crystal_size_min 0.06
_refine_diff_density_max 0.935
_refine_diff_density_min -1.081
_refine_diff_density_rms 0.091
_refine_ls_extinction_method none
_refine_ls_goodness_of_fit_ref 1.122
_refine_ls_hydrogen_treatment mixed
_refine_ls_matrix_type full
_refine_ls_number_parameters 579
_refine_ls_number_reflns 7394
_refine_ls_number_restraints 0
_refine_ls_restrained_S_all 1.122
_refine_ls_R_factor_all 0.0790
_refine_ls_R_factor_gt 0.0478
_refine_ls_shift/su_max 0.000
_refine_ls_shift/su_mean 0.000
_refine_ls_structure_factor_coef Fsqd
_refine_ls_weighting_details 'calc w=1/[\s^2^(Fo^2^)+(0.0042P)^2^+12.0422P] where P=(Fo^2^+2Fc^2^)/3'
_refine_ls_weighting_scheme calc
_refine_ls_wR_factor_gt 0.0831
_refine_ls_wR_factor_ref 0.0973
_reflns_number_gt 5219
_reflns_number_total 7394
_reflns_threshold_expression >2sigma(I)
_cod_data_source_file b414999h.txt
_cod_data_source_block dippp
_cod_depositor_comments
;
The following automatic conversions were performed:
'_exptl_absorpt_correction_type' value 'Multi-scan' changed to
'multi-scan' according to
'/home/saulius/struct/CIF-dictionaries/cif_core.dic' dictionary named
'cif_core.dic' version 2.4.1 from 2010-06-29.

Automatic conversion script
Id: cif_fix_enum 1527 2010-12-29 10:47:43Z saulius 

The following automatic conversions were performed:

'_symmetry_cell_setting' tag value 'Monoclinc' was replaced with
'monoclinic' value.

Automatic conversion script
Id: cif_fix_values 1646 2011-03-28 12:23:43Z adriana 
;
_cod_original_sg_symbol_H-M P2(1)/c
_cod_database_code 7007984

loop_
_symmetry_equiv_pos_as_xyz
'x, y, z'
'-x, y+1/2, -z+1/2'
'-x, -y, -z'
'x, -y-1/2, z-1/2'

loop_
_atom_site_label
_atom_site_type_symbol
_atom_site_fract_x
_atom_site_fract_y
_atom_site_fract_z
_atom_site_U_iso_or_equiv
_atom_site_adp_type
_atom_site_occupancy
_atom_site_symmetry_multiplicity
_atom_site_calc_flag
_atom_site_refinement_flags
_atom_site_disorder_assembly
_atom_site_disorder_group
Ru Ru 0.25442(2) 0.09619(3) -0.14413(2) 0.02781(10) Uani 1 1 d . . .
N1 N 0.13978(19) 0.1091(3) -0.2340(2) 0.0315(8) Uani 1 1 d . . .
N2 N 0.1996(2) 0.0279(2) -0.0885(2) 0.0288(8) Uani 1 1 d . . .
N3 N 0.3479(2) 0.0632(3) -0.0301(2) 0.0305(8) Uani 1 1 d . . .
N4 N 0.2731(2) -0.0325(3) -0.1936(2) 0.0342(9) Uani 1 1 d . . .
N5 N 0.3079(2) 0.1466(3) -0.2183(2) 0.0332(9) Uani 1 1 d . . .
N6 N 0.2554(2) 0.2333(2) -0.0885(2) 0.0286(8) Uani 1 1 d . . .
N7 N 0.3108(2) 0.3712(3) -0.0281(2) 0.0330(9) Uani 1 1 d . . .
H7A H 0.3457 0.4168 -0.0072 0.040 Uiso 1 1 calc R . .
C1 C 0.1113(3) 0.1614(4) -0.3050(3) 0.0400(12) Uani 1 1 d . . .
H1A H 0.1461 0.1989 -0.3179 0.048 Uiso 1 1 calc R . .
C2 C 0.0327(3) 0.1617(4) -0.3596(3) 0.0530(14) Uani 1 1 d . . .
H2A H 0.0146 0.1983 -0.4091 0.064 Uiso 1 1 calc R . .
C3 C -0.0186(3) 0.1084(4) -0.3409(3) 0.0557(15) Uani 1 1 d . . .
H3A H -0.0722 0.1076 -0.3778 0.067 Uiso 1 1 calc R . .
C4 C 0.0089(3) 0.0559(4) -0.2676(3) 0.0425(12) Uani 1 1 d . . .
H4A H -0.0259 0.0195 -0.2539 0.051 Uiso 1 1 calc R . .
C5 C 0.0883(2) 0.0573(3) -0.2142(3) 0.0337(10) Uani 1 1 d . . .
C6 C 0.1224(2) 0.0071(3) -0.1339(3) 0.0321(10) Uani 1 1 d . . .
C7 C 0.0853(3) -0.0558(4) -0.1015(3) 0.0433(12) Uani 1 1 d . . .
H7B H 0.0319 -0.0709 -0.1319 0.052 Uiso 1 1 calc R . .
C8 C 0.1285(3) -0.0957(4) -0.0235(3) 0.0481(13) Uani 1 1 d . . .
H8A H 0.1042 -0.1388 -0.0009 0.058 Uiso 1 1 calc R . .
C9 C 0.2066(3) -0.0734(3) 0.0217(3) 0.0412(12) Uani 1 1 d . . .
H9A H 0.2355 -0.1010 0.0748 0.049 Uiso 1 1 calc R . .
C10 C 0.2420(3) -0.0101(3) -0.0117(3) 0.0337(10) Uani 1 1 d . . .
C11 C 0.3247(3) 0.0201(3) 0.0250(3) 0.0298(10) Uani 1 1 d . . .
C12 C 0.3761(3) 0.0081(3) 0.1079(3) 0.0412(12) Uani 1 1 d . . .
H12A H 0.3589 -0.0205 0.1450 0.049 Uiso 1 1 calc R . .
C13 C 0.4525(3) 0.0383(4) 0.1361(3) 0.0501(14) Uani 1 1 d . . .
H13A H 0.4877 0.0316 0.1927 0.060 Uiso 1 1 calc R . .
C14 C 0.4769(3) 0.0784(4) 0.0802(3) 0.0472(13) Uani 1 1 d . . .
H14A H 0.5291 0.0985 0.0979 0.057 Uiso 1 1 calc R . .
C15 C 0.4232(2) 0.0886(3) -0.0023(3) 0.0370(11) Uani 1 1 d . . .
H15A H 0.4403 0.1145 -0.0405 0.044 Uiso 1 1 calc R . .
C16 C 0.2556(3) -0.1224(3) -0.1768(3) 0.0438(12) Uani 1 1 d . . .
H16A H 0.2277 -0.1284 -0.1444 0.053 Uiso 1 1 calc R . .
C17 C 0.2765(3) -0.2051(4) -0.2045(3) 0.0542(14) Uani 1 1 d . . .
H17A H 0.2622 -0.2665 -0.1922 0.065 Uiso 1 1 calc R . .
C18 C 0.3184(3) -0.1980(4) -0.2505(3) 0.0542(15) Uani 1 1 d . . .
H18A H 0.3338 -0.2542 -0.2696 0.065 Uiso 1 1 calc R . .
C19 C 0.3374(3) -0.1074(4) -0.2683(3) 0.0455(13) Uani 1 1 d . . .
H19A H 0.3661 -0.1012 -0.2998 0.055 Uiso 1 1 calc R . .
C20 C 0.3144(2) -0.0246(4) -0.2398(3) 0.0349(11) Uani 1 1 d . . .
C21 C 0.3304(2) 0.0749(4) -0.2565(3) 0.0364(11) Uani 1 1 d . . .
C22 C 0.3637(3) 0.0983(4) -0.3100(3) 0.0440(12) Uani 1 1 d . . .
H22A H 0.3803 0.0484 -0.3348 0.053 Uiso 1 1 calc R . .
C23 C 0.3726(3) 0.1938(5) -0.3269(3) 0.0551(15) Uani 1 1 d . . .
H23A H 0.3959 0.2099 -0.3623 0.066 Uiso 1 1 calc R . .
C24 C 0.3467(3) 0.2656(4) -0.2908(3) 0.0519(14) Uani 1 1 d . . .
H24A H 0.3511 0.3316 -0.3021 0.062 Uiso 1 1 calc R . .
C25 C 0.3141(3) 0.2391(4) -0.2378(3) 0.0409(12) Uani 1 1 d . . .
H25A H 0.2955 0.2883 -0.2145 0.049 Uiso 1 1 calc R . .
C26 C 0.3202(2) 0.2879(3) -0.0608(3) 0.0327(10) Uani 1 1 d . . .
H26A H 0.3666 0.2698 -0.0641 0.039 Uiso 1 1 calc R . .
C27 C 0.2362(2) 0.3730(3) -0.0327(3) 0.0324(10) Uani 1 1 d . . .
C28 C 0.2026(2) 0.2868(3) -0.0701(3) 0.0296(10) Uani 1 1 d . . .
C29 C 0.2075(2) 0.4565(3) -0.0024(3) 0.0335(10) Uani 1 1 d . . .
C30 C 0.1528(3) 0.4455(4) 0.0298(3) 0.0407(12) Uani 1 1 d . . .
H30A H 0.1329 0.3834 0.0319 0.049 Uiso 1 1 calc R . .
C31 C 0.1275(3) 0.5259(4) 0.0586(3) 0.0482(13) Uani 1 1 d . . .
H31A H 0.0901 0.5178 0.0797 0.058 Uiso 1 1 calc R . .
C32 C 0.1561(3) 0.6164(4) 0.0567(3) 0.0479(13) Uani 1 1 d . . .
H32A H 0.1390 0.6703 0.0769 0.057 Uiso 1 1 calc R . .
C33 C 0.2105(3) 0.6291(4) 0.0248(3) 0.0460(13) Uani 1 1 d . . .
H33A H 0.2305 0.6914 0.0237 0.055 Uiso 1 1 calc R . .
C34 C 0.2351(3) 0.5499(3) -0.0054(3) 0.0368(11) Uani 1 1 d . . .
H34A H 0.2710 0.5591 -0.0282 0.044 Uiso 1 1 calc R . .
C35 C 0.1216(3) 0.2557(3) -0.0901(3) 0.0320(10) Uani 1 1 d . . .
C36 C 0.1060(3) 0.1934(3) -0.0380(3) 0.0442(12) Uani 1 1 d . . .
H36A H 0.1476 0.1672 0.0094 0.053 Uiso 1 1 calc R . .
C37 C 0.0296(3) 0.1696(4) -0.0554(4) 0.0588(17) Uani 1 1 d . . .
H37A H 0.0196 0.1265 -0.0202 0.071 Uiso 1 1 calc R . .
C38 C -0.0316(3) 0.2086(4) -0.1238(5) 0.0667(19) Uani 1 1 d . . .
H38A H -0.0834 0.1919 -0.1353 0.080 Uiso 1 1 calc R . .
C39 C -0.0172(3) 0.2718(5) -0.1751(4) 0.0623(17) Uani 1 1 d . . .
H39A H -0.0591 0.2991 -0.2215 0.075 Uiso 1 1 calc R . .
C40 C 0.0594(3) 0.2954(4) -0.1586(3) 0.0447(12) Uani 1 1 d . . .
H40A H 0.0691 0.3386 -0.1940 0.054 Uiso 1 1 calc R . .
C41 C 0.5272(4) 0.4349(6) 0.1181(4) 0.100(3) Uani 1 1 d . . .
H41A H 0.5632 0.4582 0.0967 0.150 Uiso 1 1 calc R . .
H41B H 0.5260 0.3643 0.1168 0.150 Uiso 1 1 calc R . .
H41C H 0.5444 0.4571 0.1752 0.150 Uiso 1 1 calc R . .
O O 0.4513(2) 0.4713(3) 0.0682(3) 0.0768(13) Uani 1 1 d . . .
H0 H 0.4540 0.5306 0.0608 0.115 Uiso 1 1 calc R . .
P1 P 0.80467(8) 0.51027(11) 0.27373(9) 0.0482(4) Uani 1 1 d . . .
P2 P 0.43767(9) 0.74729(11) 0.07605(11) 0.0572(4) Uani 1 1 d . . .
F1 F 0.8271(3) 0.6106(3) 0.2463(3) 0.1057(14) Uani 1 1 d . . .
F2 F 0.7206(2) 0.5220(4) 0.2009(2) 0.1078(15) Uani 1 1 d . . .
F3 F 0.8325(2) 0.4525(3) 0.2141(2) 0.0871(12) Uani 1 1 d . . .
F4 F 0.8895(2) 0.5016(3) 0.3469(2) 0.0946(13) Uani 1 1 d . . .
F5 F 0.7781(2) 0.5670(2) 0.3350(2) 0.0758(10) Uani 1 1 d . . .
F6 F 0.7823(2) 0.4097(2) 0.3009(2) 0.0812(11) Uani 1 1 d . . .
F7 F 0.3811(2) 0.6705(3) 0.0106(3) 0.1005(14) Uani 1 1 d . . .
F8 F 0.4149(2) 0.8266(3) 0.0050(2) 0.0869(11) Uani 1 1 d . . .
F9 F 0.5074(2) 0.7080(3) 0.0587(3) 0.0928(13) Uani 1 1 d . . .
F10 F 0.49531(19) 0.8240(2) 0.1390(2) 0.0792(11) Uani 1 1 d . . .
F11 F 0.3679(2) 0.7843(3) 0.0953(3) 0.0908(12) Uani 1 1 d . . .
F12 F 0.4592(3) 0.6691(3) 0.1485(3) 0.1041(14) Uani 1 1 d . . .

loop_
_atom_site_aniso_label
_atom_site_aniso_U_11
_atom_site_aniso_U_22
_atom_site_aniso_U_33
_atom_site_aniso_U_23
_atom_site_aniso_U_13
_atom_site_aniso_U_12
Ru 0.02662(18) 0.03010(19) 0.02877(19) -0.00060(17) 0.01395(15) 0.00212(16)
N1 0.0278(19) 0.034(2) 0.032(2) -0.0036(18) 0.0127(16) 0.0051(17)
N2 0.029(2) 0.029(2) 0.031(2) -0.0044(16) 0.0162(17) 0.0030(16)
N3 0.030(2) 0.033(2) 0.030(2) -0.0029(16) 0.0140(17) 0.0043(16)
N4 0.035(2) 0.039(2) 0.026(2) -0.0032(17) 0.0108(17) 0.0053(17)
N5 0.027(2) 0.040(2) 0.031(2) 0.0023(18) 0.0115(17) 0.0033(17)
N6 0.028(2) 0.030(2) 0.031(2) 0.0008(16) 0.0163(17) 0.0024(16)
N7 0.030(2) 0.030(2) 0.039(2) 0.0005(17) 0.0145(18) -0.0039(16)
C1 0.039(3) 0.050(3) 0.031(3) 0.000(2) 0.014(2) 0.005(2)
C2 0.046(3) 0.071(4) 0.035(3) 0.004(3) 0.011(3) 0.013(3)
C3 0.036(3) 0.076(4) 0.043(3) -0.011(3) 0.006(2) 0.007(3)
C4 0.032(3) 0.047(3) 0.045(3) -0.009(2) 0.014(2) -0.001(2)
C5 0.028(2) 0.035(3) 0.038(3) -0.008(2) 0.014(2) -0.001(2)
C6 0.030(2) 0.031(2) 0.040(3) -0.005(2) 0.020(2) 0.0006(19)
C7 0.037(3) 0.046(3) 0.054(3) -0.009(3) 0.027(3) -0.010(2)
C8 0.054(3) 0.043(3) 0.065(4) 0.005(3) 0.043(3) -0.004(3)
C9 0.051(3) 0.040(3) 0.043(3) 0.003(2) 0.030(3) 0.004(2)
C10 0.037(3) 0.033(3) 0.035(3) -0.004(2) 0.019(2) 0.002(2)
C11 0.035(2) 0.029(2) 0.028(2) 0.0019(19) 0.016(2) 0.0068(19)
C12 0.049(3) 0.042(3) 0.035(3) 0.002(2) 0.021(2) 0.008(2)
C13 0.045(3) 0.062(4) 0.033(3) 0.000(3) 0.006(2) 0.008(3)
C14 0.033(3) 0.052(3) 0.046(3) -0.002(3) 0.007(2) 0.006(2)
C15 0.031(2) 0.039(3) 0.043(3) 0.002(2) 0.018(2) 0.005(2)
C16 0.053(3) 0.040(3) 0.039(3) -0.005(2) 0.021(3) 0.003(2)
C17 0.066(4) 0.041(3) 0.050(3) -0.013(3) 0.020(3) 0.002(3)
C18 0.049(3) 0.051(4) 0.053(3) -0.020(3) 0.013(3) 0.009(3)
C19 0.035(3) 0.061(4) 0.037(3) -0.019(3) 0.012(2) 0.008(3)
C20 0.025(2) 0.050(3) 0.026(2) -0.007(2) 0.007(2) 0.006(2)
C21 0.024(2) 0.057(3) 0.025(2) -0.007(2) 0.0078(19) 0.000(2)
C22 0.036(3) 0.068(4) 0.035(3) -0.006(3) 0.021(2) 0.001(3)
C23 0.046(3) 0.090(5) 0.039(3) 0.005(3) 0.028(3) -0.003(3)
C24 0.048(3) 0.065(4) 0.047(3) 0.013(3) 0.025(3) -0.004(3)
C25 0.046(3) 0.043(3) 0.041(3) 0.011(2) 0.026(2) 0.007(2)
C26 0.028(2) 0.033(3) 0.042(3) 0.002(2) 0.020(2) 0.004(2)
C27 0.027(2) 0.036(3) 0.035(3) -0.005(2) 0.013(2) -0.0021(19)
C28 0.029(2) 0.029(2) 0.031(2) 0.001(2) 0.012(2) 0.0015(19)
C29 0.029(2) 0.036(3) 0.031(3) 0.000(2) 0.008(2) 0.001(2)
C30 0.047(3) 0.036(3) 0.048(3) -0.006(2) 0.029(3) -0.002(2)
C31 0.050(3) 0.051(3) 0.052(3) -0.004(3) 0.030(3) 0.006(3)
C32 0.042(3) 0.048(3) 0.044(3) -0.015(2) 0.010(2) 0.008(2)
C33 0.040(3) 0.036(3) 0.051(3) -0.009(2) 0.009(3) -0.002(2)
C34 0.027(2) 0.037(3) 0.042(3) -0.005(2) 0.011(2) -0.002(2)
C35 0.032(3) 0.028(2) 0.044(3) -0.009(2) 0.023(2) 0.0017(19)
C36 0.050(3) 0.040(3) 0.059(3) -0.005(3) 0.038(3) -0.002(2)
C37 0.066(4) 0.039(3) 0.104(5) -0.012(3) 0.068(4) -0.009(3)
C38 0.045(4) 0.057(4) 0.115(6) -0.035(4) 0.050(4) -0.017(3)
C39 0.033(3) 0.073(4) 0.077(4) -0.017(3) 0.021(3) 0.000(3)
C40 0.037(3) 0.043(3) 0.053(3) -0.003(3) 0.019(3) 0.001(2)
C41 0.058(4) 0.156(8) 0.088(5) -0.019(5) 0.034(4) -0.008(5)
O 0.059(3) 0.063(3) 0.103(4) -0.012(3) 0.029(3) -0.021(2)
P1 0.0450(8) 0.0561(9) 0.0488(8) 0.0127(7) 0.0254(7) 0.0083(7)
P2 0.0440(8) 0.0515(9) 0.0829(12) -0.0049(8) 0.0342(8) -0.0095(7)
F1 0.128(4) 0.087(3) 0.137(4) 0.040(3) 0.091(3) 0.002(3)
F2 0.058(2) 0.165(4) 0.076(3) 0.017(3) 0.006(2) 0.022(3)
F3 0.092(3) 0.113(3) 0.075(2) -0.003(2) 0.053(2) 0.016(2)
F4 0.063(2) 0.097(3) 0.090(3) -0.011(2) 0.002(2) 0.018(2)
F5 0.103(3) 0.063(2) 0.083(2) 0.0106(19) 0.060(2) 0.021(2)
F6 0.129(3) 0.058(2) 0.079(2) -0.0119(19) 0.065(2) -0.022(2)
F7 0.065(2) 0.088(3) 0.147(4) -0.047(3) 0.045(3) -0.032(2)
F8 0.075(2) 0.102(3) 0.074(3) 0.015(2) 0.022(2) -0.006(2)
F9 0.064(2) 0.090(3) 0.149(4) -0.030(3) 0.070(3) -0.012(2)
F10 0.064(2) 0.063(2) 0.085(3) -0.0098(19) 0.0082(19) -0.0083(18)
F11 0.074(2) 0.080(3) 0.147(4) -0.006(2) 0.074(3) -0.002(2)
F12 0.121(3) 0.074(3) 0.143(4) 0.031(3) 0.082(3) 0.007(2)

loop_
_atom_type_symbol
_atom_type_description
_atom_type_scat_dispersion_real
_atom_type_scat_dispersion_imag
_atom_type_scat_source
C C 0.0033 0.0016 'International Tables Vol C Tables 4.2.6.8 and 6.1.1.4'
H H 0.0000 0.0000 'International Tables Vol C Tables 4.2.6.8 and 6.1.1.4'
N N 0.0061 0.0033 'International Tables Vol C Tables 4.2.6.8 and 6.1.1.4'
F F 0.0171 0.0103 'International Tables Vol C Tables 4.2.6.8 and 6.1.1.4'
P P 0.1023 0.0942 'International Tables Vol C Tables 4.2.6.8 and 6.1.1.4'
Ru Ru -1.2594 0.8363 'International Tables Vol C Tables 4.2.6.8 and 6.1.1.4'
O O 0.0106 0.0060 'International Tables Vol C Tables 4.2.6.8 and 6.1.1.4'

loop_
_geom_angle_atom_site_label_1
_geom_angle_atom_site_label_2
_geom_angle_atom_site_label_3
_geom_angle
_geom_angle_site_symmetry_1
_geom_angle_site_symmetry_3
_geom_angle_publ_flag
N2 Ru N1 79.73(14) . . ?
N2 Ru N4 91.85(14) . . ?
N1 Ru N4 93.51(14) . . ?
N2 Ru N3 79.52(14) . . ?
N1 Ru N3 159.07(14) . . ?
N4 Ru N3 89.87(13) . . ?
N2 Ru N5 169.31(14) . . ?
N1 Ru N5 96.77(14) . . ?
N4 Ru N5 78.22(15) . . ?
N3 Ru N5 104.14(13) . . ?
N2 Ru N6 95.09(13) . . ?
N1 Ru N6 94.42(13) . . ?
N4 Ru N6 170.28(14) . . ?
N3 Ru N6 84.72(13) . . ?
N5 Ru N6 95.25(14) . . ?
C1 N1 C5 118.6(4) . . ?
C1 N1 Ru 128.9(3) . . ?
C5 N1 Ru 112.5(3) . . ?
C10 N2 C6 122.1(4) . . ?
C10 N2 Ru 118.9(3) . . ?
C6 N2 Ru 118.2(3) . . ?
C15 N3 C11 118.0(4) . . ?
C15 N3 Ru 128.6(3) . . ?
C11 N3 Ru 112.8(3) . . ?
C16 N4 C20 117.9(4) . . ?
C16 N4 Ru 125.7(3) . . ?
C20 N4 Ru 116.0(3) . . ?
C25 N5 C21 118.4(4) . . ?
C25 N5 Ru 126.8(3) . . ?
C21 N5 Ru 114.5(3) . . ?
C26 N6 C28 105.0(3) . . ?
C26 N6 Ru 119.3(3) . . ?
C28 N6 Ru 135.8(3) . . ?
C26 N7 C27 108.6(4) . . ?
C26 N7 H7A 125.7 . . ?
C27 N7 H7A 125.7 . . ?
N1 C1 C2 122.1(5) . . ?
N1 C1 H1A 118.9 . . ?
C2 C1 H1A 118.9 . . ?
C3 C2 C1 119.4(5) . . ?
C3 C2 H2A 120.3 . . ?
C1 C2 H2A 120.3 . . ?
C2 C3 C4 119.5(5) . . ?
C2 C3 H3A 120.2 . . ?
C4 C3 H3A 120.2 . . ?
C3 C4 C5 119.4(5) . . ?
C3 C4 H4A 120.3 . . ?
C5 C4 H4A 120.3 . . ?
N1 C5 C4 120.9(4) . . ?
N1 C5 C6 115.7(4) . . ?
C4 C5 C6 123.4(4) . . ?
N2 C6 C7 119.6(4) . . ?
N2 C6 C5 112.7(4) . . ?
C7 C6 C5 127.7(4) . . ?
C8 C7 C6 118.6(5) . . ?
C8 C7 H7B 120.7 . . ?
C6 C7 H7B 120.7 . . ?
C9 C8 C7 121.0(5) . . ?
C9 C8 H8A 119.5 . . ?
C7 C8 H8A 119.5 . . ?
C8 C9 C10 119.2(5) . . ?
C8 C9 H9A 120.4 . . ?
C10 C9 H9A 120.4 . . ?
N2 C10 C9 119.5(4) . . ?
N2 C10 C11 112.9(4) . . ?
C9 C10 C11 127.6(4) . . ?
N3 C11 C12 121.3(4) . . ?
N3 C11 C10 114.6(4) . . ?
C12 C11 C10 124.1(4) . . ?
C13 C12 C11 119.8(5) . . ?
C13 C12 H12A 120.1 . . ?
C11 C12 H12A 120.1 . . ?
C12 C13 C14 119.2(5) . . ?
C12 C13 H13A 120.4 . . ?
C14 C13 H13A 120.4 . . ?
C13 C14 C15 118.8(5) . . ?
C13 C14 H14A 120.6 . . ?
C15 C14 H14A 120.6 . . ?
N3 C15 C14 122.8(4) . . ?
N3 C15 H15A 118.6 . . ?
C14 C15 H15A 118.6 . . ?
N4 C16 C17 123.1(5) . . ?
N4 C16 H16A 118.5 . . ?
C17 C16 H16A 118.5 . . ?
C16 C17 C18 119.4(5) . . ?
C16 C17 H17A 120.3 . . ?
C18 C17 H17A 120.3 . . ?
C19 C18 C17 118.8(5) . . ?
C19 C18 H18A 120.6 . . ?
C17 C18 H18A 120.6 . . ?
C18 C19 C20 120.2(5) . . ?
C18 C19 H19A 119.9 . . ?
C20 C19 H19A 119.9 . . ?
N4 C20 C19 120.6(5) . . ?
N4 C20 C21 114.9(4) . . ?
C19 C20 C21 124.5(4) . . ?
N5 C21 C22 120.4(5) . . ?
N5 C21 C20 116.0(4) . . ?
C22 C21 C20 123.5(4) . . ?
C23 C22 C21 120.4(5) . . ?
C23 C22 H22A 119.8 . . ?
C21 C22 H22A 119.8 . . ?
C22 C23 C24 118.7(5) . . ?
C22 C23 H23A 120.6 . . ?
C24 C23 H23A 120.6 . . ?
C23 C24 C25 118.9(5) . . ?
C23 C24 H24A 120.5 . . ?
C25 C24 H24A 120.5 . . ?
N5 C25 C24 123.0(5) . . ?
N5 C25 H25A 118.5 . . ?
C24 C25 H25A 118.5 . . ?
N7 C26 N6 111.4(4) . . ?
N7 C26 H26A 124.3 . . ?
N6 C26 H26A 124.3 . . ?
C28 C27 N7 105.2(4) . . ?
C28 C27 C29 133.1(4) . . ?
N7 C27 C29 121.7(4) . . ?
C27 C28 N6 109.8(4) . . ?
C27 C28 C35 125.5(4) . . ?
N6 C28 C35 124.7(4) . . ?
C34 C29 C30 118.3(4) . . ?
C34 C29 C27 120.0(4) . . ?
C30 C29 C27 121.8(4) . . ?
C31 C30 C29 120.2(5) . . ?
C31 C30 H30A 119.9 . . ?
C29 C30 H30A 119.9 . . ?
C32 C31 C30 120.7(5) . . ?
C32 C31 H31A 119.6 . . ?
C30 C31 H31A 119.6 . . ?
C31 C32 C33 120.0(5) . . ?
C31 C32 H32A 120.0 . . ?
C33 C32 H32A 120.0 . . ?
C34 C33 C32 119.8(5) . . ?
C34 C33 H33A 120.1 . . ?
C32 C33 H33A 120.1 . . ?
C33 C34 C29 120.9(4) . . ?
C33 C34 H34A 119.5 . . ?
C29 C34 H34A 119.5 . . ?
C36 C35 C40 119.0(4) . . ?
C36 C35 C28 121.2(4) . . ?
C40 C35 C28 119.6(4) . . ?
C37 C36 C35 120.2(5) . . ?
C37 C36 H36A 119.9 . . ?
C35 C36 H36A 119.9 . . ?
C38 C37 C36 120.4(5) . . ?
C38 C37 H37A 119.8 . . ?
C36 C37 H37A 119.8 . . ?
C39 C38 C37 120.0(5) . . ?
C39 C38 H38A 120.0 . . ?
C37 C38 H38A 120.0 . . ?
C38 C39 C40 120.0(6) . . ?
C38 C39 H39A 120.0 . . ?
C40 C39 H39A 120.0 . . ?
C35 C40 C39 120.3(5) . . ?
C35 C40 H40A 119.8 . . ?
C39 C40 H40A 119.8 . . ?
O C41 H41A 109.5 . . ?
O C41 H41B 109.5 . . ?
H41A C41 H41B 109.5 . . ?
O C41 H41C 109.5 . . ?
H41A C41 H41C 109.5 . . ?
H41B C41 H41C 109.5 . . ?
C41 O H0 109.5 . . ?
F2 P1 F4 178.4(3) . . ?
F2 P1 F1 88.2(3) . . ?
F4 P1 F1 90.3(2) . . ?
F2 P1 F6 91.8(2) . . ?
F4 P1 F6 89.7(2) . . ?
F1 P1 F6 179.8(2) . . ?
F2 P1 F3 90.8(2) . . ?
F4 P1 F3 89.9(2) . . ?
F1 P1 F3 91.0(2) . . ?
F6 P1 F3 88.8(2) . . ?
F2 P1 F5 90.2(2) . . ?
F4 P1 F5 89.1(2) . . ?
F1 P1 F5 89.6(2) . . ?
F6 P1 F5 90.64(18) . . ?
F3 P1 F5 178.9(2) . . ?
F9 P2 F10 89.2(2) . . ?
F9 P2 F8 92.3(2) . . ?
F10 P2 F8 88.4(2) . . ?
F9 P2 F11 178.4(3) . . ?
F10 P2 F11 91.0(2) . . ?
F8 P2 F11 89.3(2) . . ?
F9 P2 F12 89.2(2) . . ?
F10 P2 F12 91.2(2) . . ?
F8 P2 F12 178.4(2) . . ?
F11 P2 F12 89.2(2) . . ?
F9 P2 F7 89.2(2) . . ?
F10 P2 F7 178.0(2) . . ?
F8 P2 F7 90.5(2) . . ?
F11 P2 F7 90.6(2) . . ?
F12 P2 F7 89.9(2) . . ?

loop_
_geom_bond_atom_site_label_1
_geom_bond_atom_site_label_2
_geom_bond_distance
_geom_bond_site_symmetry_2
_geom_bond_publ_flag
Ru N2 1.957(3) . ?
Ru N1 2.071(3) . ?
Ru N4 2.072(4) . ?
Ru N3 2.082(3) . ?
Ru N5 2.100(4) . ?
Ru N6 2.124(3) . ?
N1 C1 1.344(5) . ?
N1 C5 1.372(5) . ?
N2 C10 1.353(5) . ?
N2 C6 1.360(5) . ?
N3 C15 1.338(5) . ?
N3 C11 1.371(5) . ?
N4 C16 1.345(6) . ?
N4 C20 1.362(5) . ?
N5 C25 1.334(6) . ?
N5 C21 1.365(6) . ?
N6 C26 1.338(5) . ?
N6 C28 1.390(5) . ?
N7 C26 1.330(5) . ?
N7 C27 1.378(5) . ?
N7 H7A 0.8700 . ?
C1 C2 1.380(6) . ?
C1 H1A 0.9400 . ?
C2 C3 1.369(7) . ?
C2 H2A 0.9400 . ?
C3 C4 1.378(7) . ?
C3 H3A 0.9400 . ?
C4 C5 1.387(6) . ?
C4 H4A 0.9400 . ?
C5 C6 1.459(6) . ?
C6 C7 1.387(6) . ?
C7 C8 1.381(7) . ?
C7 H7B 0.9400 . ?
C8 C9 1.378(7) . ?
C8 H8A 0.9400 . ?
C9 C10 1.379(6) . ?
C9 H9A 0.9400 . ?
C10 C11 1.473(6) . ?
C11 C12 1.378(6) . ?
C12 C13 1.375(7) . ?
C12 H12A 0.9400 . ?
C13 C14 1.380(7) . ?
C13 H13A 0.9400 . ?
C14 C15 1.381(6) . ?
C14 H14A 0.9400 . ?
C15 H15A 0.9400 . ?
C16 C17 1.364(7) . ?
C16 H16A 0.9400 . ?
C17 C18 1.370(7) . ?
C17 H17A 0.9400 . ?
C18 C19 1.370(7) . ?
C18 H18A 0.9400 . ?
C19 C20 1.389(6) . ?
C19 H19A 0.9400 . ?
C20 C21 1.458(7) . ?
C21 C22 1.390(6) . ?
C22 C23 1.372(7) . ?
C22 H22A 0.9400 . ?
C23 C24 1.377(7) . ?
C23 H23A 0.9400 . ?
C24 C25 1.382(6) . ?
C24 H24A 0.9400 . ?
C25 H25A 0.9400 . ?
C26 H26A 0.9400 . ?
C27 C28 1.372(6) . ?
C27 C29 1.470(6) . ?
C28 C35 1.480(6) . ?
C29 C34 1.395(6) . ?
C29 C30 1.395(6) . ?
C30 C31 1.387(6) . ?
C30 H30A 0.9400 . ?
C31 C32 1.363(7) . ?
C31 H31A 0.9400 . ?
C32 C33 1.386(7) . ?
C32 H32A 0.9400 . ?
C33 C34 1.380(6) . ?
C33 H33A 0.9400 . ?
C34 H34A 0.9400 . ?
C35 C36 1.383(6) . ?
C35 C40 1.387(6) . ?
C36 C37 1.382(7) . ?
C36 H36A 0.9400 . ?
C37 C38 1.373(8) . ?
C37 H37A 0.9400 . ?
C38 C39 1.371(8) . ?
C38 H38A 0.9400 . ?
C39 C40 1.388(7) . ?
C39 H39A 0.9400 . ?
C40 H40A 0.9400 . ?
C41 O 1.413(7) . ?
C41 H41A 0.9700 . ?
C41 H41B 0.9700 . ?
C41 H41C 0.9700 . ?
O H0 0.8300 . ?
P1 F2 1.565(4) . ?
P1 F4 1.573(4) . ?
P1 F1 1.580(4) . ?
P1 F6 1.582(3) . ?
P1 F3 1.587(4) . ?
P1 F5 1.590(3) . ?
P2 F9 1.577(3) . ?
P2 F10 1.579(3) . ?
P2 F8 1.579(4) . ?
P2 F11 1.587(4) . ?
P2 F12 1.588(4) . ?
P2 F7 1.591(4) . ?

loop_
_geom_torsion_atom_site_label_1
_geom_torsion_atom_site_label_2
_geom_torsion_atom_site_label_3
_geom_torsion_atom_site_label_4
_geom_torsion
_geom_torsion_site_symmetry_1
_geom_torsion_site_symmetry_2
_geom_torsion_site_symmetry_3
_geom_torsion_site_symmetry_4
_geom_torsion_publ_flag
N2 Ru N1 C1 172.0(4) . . . . ?
N4 Ru N1 C1 -96.7(4) . . . . ?
N3 Ru N1 C1 164.4(4) . . . . ?
N5 Ru N1 C1 -18.2(4) . . . . ?
N6 Ru N1 C1 77.7(4) . . . . ?
N2 Ru N1 C5 -6.5(3) . . . . ?
N4 Ru N1 C5 84.8(3) . . . . ?
N3 Ru N1 C5 -14.1(6) . . . . ?
N5 Ru N1 C5 163.3(3) . . . . ?
N6 Ru N1 C5 -100.9(3) . . . . ?
N1 Ru N2 C10 179.9(3) . . . . ?
N4 Ru N2 C10 86.6(3) . . . . ?
N3 Ru N2 C10 -2.9(3) . . . . ?
N5 Ru N2 C10 108.2(8) . . . . ?
N6 Ru N2 C10 -86.6(3) . . . . ?
N1 Ru N2 C6 10.2(3) . . . . ?
N4 Ru N2 C6 -83.0(3) . . . . ?
N3 Ru N2 C6 -172.6(3) . . . . ?
N5 Ru N2 C6 -61.5(9) . . . . ?
N6 Ru N2 C6 103.8(3) . . . . ?
N2 Ru N3 C15 -176.0(4) . . . . ?
N1 Ru N3 C15 -168.4(4) . . . . ?
N4 Ru N3 C15 92.1(4) . . . . ?
N5 Ru N3 C15 14.3(4) . . . . ?
N6 Ru N3 C15 -79.8(4) . . . . ?
N2 Ru N3 C11 -4.6(3) . . . . ?
N1 Ru N3 C11 3.1(6) . . . . ?
N4 Ru N3 C11 -96.5(3) . . . . ?
N5 Ru N3 C11 -174.3(3) . . . . ?
N6 Ru N3 C11 91.6(3) . . . . ?
N2 Ru N4 C16 -5.7(4) . . . . ?
N1 Ru N4 C16 -85.5(4) . . . . ?
N3 Ru N4 C16 73.8(4) . . . . ?
N5 Ru N4 C16 178.3(4) . . . . ?
N6 Ru N4 C16 129.8(8) . . . . ?
N2 Ru N4 C20 -178.2(3) . . . . ?
N1 Ru N4 C20 101.9(3) . . . . ?
N3 Ru N4 C20 -98.7(3) . . . . ?
N5 Ru N4 C20 5.7(3) . . . . ?
N6 Ru N4 C20 -42.7(9) . . . . ?
N2 Ru N5 C25 147.7(7) . . . . ?
N1 Ru N5 C25 77.6(4) . . . . ?
N4 Ru N5 C25 169.8(4) . . . . ?
N3 Ru N5 C25 -103.4(4) . . . . ?
N6 Ru N5 C25 -17.5(4) . . . . ?
N2 Ru N5 C21 -24.9(9) . . . . ?
N1 Ru N5 C21 -95.0(3) . . . . ?
N4 Ru N5 C21 -2.8(3) . . . . ?
N3 Ru N5 C21 84.0(3) . . . . ?
N6 Ru N5 C21 169.9(3) . . . . ?
N2 Ru N6 C26 137.8(3) . . . . ?
N1 Ru N6 C26 -142.1(3) . . . . ?
N4 Ru N6 C26 2.5(10) . . . . ?
N3 Ru N6 C26 58.9(3) . . . . ?
N5 Ru N6 C26 -44.9(3) . . . . ?
N2 Ru N6 C28 -41.1(4) . . . . ?
N1 Ru N6 C28 39.0(4) . . . . ?
N4 Ru N6 C28 -176.4(7) . . . . ?
N3 Ru N6 C28 -120.0(4) . . . . ?
N5 Ru N6 C28 136.2(4) . . . . ?
C5 N1 C1 C2 -2.3(7) . . . . ?
Ru N1 C1 C2 179.2(4) . . . . ?
N1 C1 C2 C3 0.9(8) . . . . ?
C1 C2 C3 C4 0.6(8) . . . . ?
C2 C3 C4 C5 -0.6(8) . . . . ?
C1 N1 C5 C4 2.3(6) . . . . ?
Ru N1 C5 C4 -179.0(3) . . . . ?
C1 N1 C5 C6 -176.3(4) . . . . ?
Ru N1 C5 C6 2.4(5) . . . . ?
C3 C4 C5 N1 -0.9(7) . . . . ?
C3 C4 C5 C6 177.6(4) . . . . ?
C10 N2 C6 C7 -0.8(6) . . . . ?
Ru N2 C6 C7 168.6(3) . . . . ?
C10 N2 C6 C5 179.1(4) . . . . ?
Ru N2 C6 C5 -11.6(5) . . . . ?
N1 C5 C6 N2 5.5(5) . . . . ?
C4 C5 C6 N2 -173.0(4) . . . . ?
N1 C5 C6 C7 -174.7(4) . . . . ?
C4 C5 C6 C7 6.8(7) . . . . ?
N2 C6 C7 C8 -0.1(7) . . . . ?
C5 C6 C7 C8 -179.9(4) . . . . ?
C6 C7 C8 C9 0.4(7) . . . . ?
C7 C8 C9 C10 0.0(7) . . . . ?
C6 N2 C10 C9 1.2(6) . . . . ?
Ru N2 C10 C9 -168.1(3) . . . . ?
C6 N2 C10 C11 178.5(4) . . . . ?
Ru N2 C10 C11 9.3(5) . . . . ?
C8 C9 C10 N2 -0.8(7) . . . . ?
C8 C9 C10 C11 -177.7(4) . . . . ?
C15 N3 C11 C12 3.6(6) . . . . ?
Ru N3 C11 C12 -168.7(3) . . . . ?
C15 N3 C11 C10 -177.0(4) . . . . ?
Ru N3 C11 C10 10.6(4) . . . . ?
N2 C10 C11 N3 -13.0(5) . . . . ?
C9 C10 C11 N3 164.1(4) . . . . ?
N2 C10 C11 C12 166.4(4) . . . . ?
C9 C10 C11 C12 -16.6(7) . . . . ?
N3 C11 C12 C13 -1.1(7) . . . . ?
C10 C11 C12 C13 179.6(4) . . . . ?
C11 C12 C13 C14 -1.3(7) . . . . ?
C12 C13 C14 C15 1.1(8) . . . . ?
C11 N3 C15 C14 -3.9(7) . . . . ?
Ru N3 C15 C14 167.1(4) . . . . ?
C13 C14 C15 N3 1.5(7) . . . . ?
C20 N4 C16 C17 -0.7(7) . . . . ?
Ru N4 C16 C17 -173.1(4) . . . . ?
N4 C16 C17 C18 1.2(8) . . . . ?
C16 C17 C18 C19 -0.8(8) . . . . ?
C17 C18 C19 C20 0.0(7) . . . . ?
C16 N4 C20 C19 -0.1(6) . . . . ?
Ru N4 C20 C19 173.0(3) . . . . ?
C16 N4 C20 C21 179.3(4) . . . . ?
Ru N4 C20 C21 -7.6(5) . . . . ?
C18 C19 C20 N4 0.4(7) . . . . ?
C18 C19 C20 C21 -178.9(5) . . . . ?
C25 N5 C21 C22 4.2(6) . . . . ?
Ru N5 C21 C22 177.5(3) . . . . ?
C25 N5 C21 C20 -173.5(4) . . . . ?
Ru N5 C21 C20 -0.2(5) . . . . ?
N4 C20 C21 N5 5.1(6) . . . . ?
C19 C20 C21 N5 -175.6(4) . . . . ?
N4 C20 C21 C22 -172.5(4) . . . . ?
C19 C20 C21 C22 6.8(7) . . . . ?
N5 C21 C22 C23 -1.7(7) . . . . ?
C20 C21 C22 C23 175.8(4) . . . . ?
C21 C22 C23 C24 -1.0(8) . . . . ?
C22 C23 C24 C25 1.2(8) . . . . ?
C21 N5 C25 C24 -4.1(7) . . . . ?
Ru N5 C25 C24 -176.5(4) . . . . ?
C23 C24 C25 N5 1.4(8) . . . . ?
C27 N7 C26 N6 0.7(5) . . . . ?
C28 N6 C26 N7 -0.9(5) . . . . ?
Ru N6 C26 N7 179.9(3) . . . . ?
C26 N7 C27 C28 -0.2(5) . . . . ?
C26 N7 C27 C29 -179.2(4) . . . . ?
N7 C27 C28 N6 -0.4(5) . . . . ?
C29 C27 C28 N6 178.5(4) . . . . ?
N7 C27 C28 C35 -178.9(4) . . . . ?
C29 C27 C28 C35 -0.1(8) . . . . ?
C26 N6 C28 C27 0.8(5) . . . . ?
Ru N6 C28 C27 179.8(3) . . . . ?
C26 N6 C28 C35 179.4(4) . . . . ?
Ru N6 C28 C35 -1.7(7) . . . . ?
C28 C27 C29 C34 -148.1(5) . . . . ?
N7 C27 C29 C34 30.6(6) . . . . ?
C28 C27 C29 C30 31.9(8) . . . . ?
N7 C27 C29 C30 -149.4(4) . . . . ?
C34 C29 C30 C31 -0.6(7) . . . . ?
C27 C29 C30 C31 179.4(4) . . . . ?
C29 C30 C31 C32 -0.6(8) . . . . ?
C30 C31 C32 C33 0.7(8) . . . . ?
C31 C32 C33 C34 0.4(8) . . . . ?
C32 C33 C34 C29 -1.6(7) . . . . ?
C30 C29 C34 C33 1.7(7) . . . . ?
C27 C29 C34 C33 -178.3(4) . . . . ?
C27 C28 C35 C36 -98.1(6) . . . . ?
N6 C28 C35 C36 83.6(6) . . . . ?
C27 C28 C35 C40 76.7(6) . . . . ?
N6 C28 C35 C40 -101.6(5) . . . . ?
C40 C35 C36 C37 1.6(7) . . . . ?
C28 C35 C36 C37 176.4(4) . . . . ?
C35 C36 C37 C38 -1.0(8) . . . . ?
C36 C37 C38 C39 -0.2(8) . . . . ?
C37 C38 C39 C40 0.8(9) . . . . ?
C36 C35 C40 C39 -1.0(7) . . . . ?
C28 C35 C40 C39 -175.9(4) . . . . ?
C38 C39 C40 C35 -0.2(8) . . . . ?
